data_4081450
loop_
_publ_author_name
'Ciabatti, Iacopo'
'Femoni, Cristina'
'Iapalucci, Maria Carmela'
'Longoni, Giuliano'
'Zacchini, Stefano'

_publ_section_title
;
 Tetrahedral [HnPt4(CO)4(P&#x2227;P)2]n+(n= 1, 2; P&#x2227;P =
 CH2&#x2550;C(PPh2)2) Cationic Mono- and Dihydrido Carbonyl Clusters
 Obtained by Protonation of the Neutral Pt4(CO)4(P&#x2227;P)2
;
_journal_issue 18
_journal_name_full Organometallics
_journal_page_first 5180
_journal_paper_doi 10.1021/om400723w
_journal_volume 32
_journal_year 2013
_chemical_formula_sum 'C56 H45 B2 F7 O4 P4 Pt4'
_chemical_formula_weight 1840.78
_chemical_name_systematic
; 
 ? 
;
_space_group_IT_number 2
_symmetry_cell_setting triclinic
_symmetry_space_group_name_Hall '-P 1'
_symmetry_space_group_name_H-M 'P -1'
_atom_sites_solution_hydrogens geom
_atom_sites_solution_primary direct
_atom_sites_solution_secondary difmap
_audit_creation_method SHELXL-97
_cell_angle_alpha 119.0760(10)
_cell_angle_beta 105.8250(10)
_cell_angle_gamma 95.5610(10)
_cell_formula_units_Z 2
_cell_length_a 12.777(2)
_cell_length_b 16.5091(12)
_cell_length_c 16.7391(12)
_cell_measurement_reflns_used 5775
_cell_measurement_temperature 291(2)
_cell_measurement_theta_max 23.8975
_cell_measurement_theta_min 2.3505
_cell_volume 2856.3(5)
_computing_cell_refinement 'APEX2 (Bruker AXS, 2006)'
_computing_data_collection 'APEX2 (Bruker AXS, 2006)'
_computing_data_reduction 'SAINT (Bruker AXS, 2004)'
_computing_molecular_graphics 'SCHAKAL99 (Keller, 1999)'
_computing_publication_material 'XCIF (Bruker AXS, 2001)'
_computing_structure_refinement 'SHELXL-97 (Sheldrick, 1997)'
_computing_structure_solution 'SHELXS-97 (Sheldrick, 1990)'
_diffrn_ambient_temperature 291(2)
_diffrn_measured_fraction_theta_full 0.998
_diffrn_measured_fraction_theta_max 0.998
_diffrn_measurement_device_type 'CCD area detctor'
_diffrn_measurement_method 'phi and omega scans'
_diffrn_radiation_monochromator graphite
_diffrn_radiation_source 'fine-focus sealed tube'
_diffrn_radiation_type MoK\a
_diffrn_radiation_wavelength 0.71073
_diffrn_reflns_av_R_equivalents 0.0742
_diffrn_reflns_av_sigmaI/netI 0.0972
_diffrn_reflns_limit_h_max 15
_diffrn_reflns_limit_h_min -15
_diffrn_reflns_limit_k_max 19
_diffrn_reflns_limit_k_min -19
_diffrn_reflns_limit_l_max 19
_diffrn_reflns_limit_l_min -19
_diffrn_reflns_number 27727
_diffrn_reflns_theta_full 25.03
_diffrn_reflns_theta_max 25.03
_diffrn_reflns_theta_min 1.43
_exptl_absorpt_coefficient_mu 9.944
_exptl_absorpt_correction_T_max 0.4363
_exptl_absorpt_correction_T_min 0.3170
_exptl_absorpt_correction_type empirical
_exptl_absorpt_process_details
;
 Data were corrected for Lorentz polarization and absorption
 effects (empirical absorption corrections SADABS).
 R(int) = 0.0851 (selected reflections only, before parameter refinement)
 R(int) = 0.0507 (selected reflections only, after parameter refinement)
;
_exptl_crystal_colour orange
_exptl_crystal_density_diffrn 2.140
_exptl_crystal_density_method 'not measured'
_exptl_crystal_description plate
_exptl_crystal_F_000 1716
_exptl_crystal_size_max 0.15
_exptl_crystal_size_mid 0.13
_exptl_crystal_size_min 0.10
_refine_diff_density_max 0.934
_refine_diff_density_min -0.857
_refine_diff_density_rms 0.178
_refine_ls_extinction_method none
_refine_ls_goodness_of_fit_ref 0.959
_refine_ls_hydrogen_treatment mixed
_refine_ls_matrix_type full
_refine_ls_number_parameters 697
_refine_ls_number_reflns 10071
_refine_ls_number_restraints 325
_refine_ls_restrained_S_all 0.957
_refine_ls_R_factor_all 0.0974
_refine_ls_R_factor_gt 0.0438
_refine_ls_shift/su_max 0.001
_refine_ls_shift/su_mean 0.000
_refine_ls_structure_factor_coef Fsqd
_refine_ls_weighting_details 'calc w=1/[\s^2^(Fo^2^)+(0.0211P)^2^+0.0000P] where P=(Fo^2^+2Fc^2^)/3'
_refine_ls_weighting_scheme calc
_refine_ls_wR_factor_gt 0.0635
_refine_ls_wR_factor_ref 0.0766
_reflns_number_gt 6183
_reflns_number_total 10071
_reflns_threshold_expression >2sigma(I)
_cod_data_source_file om400723w_si_001.cif
_cod_data_source_block pp-1_cif3
_cod_depositor_comments
;
The following automatic conversions were performed:

'_symmetry_cell_setting' value 'Triclinic' changed to 'triclinic'
according to /home/saulius/struct/CIF-dictionaries/cif_core.dic
dictionary named 'cif_core.dic' version 2.4.2 from 2011-04-26.

Automatic conversion script
Id: cif_fix_values 1891 2012-01-12 08:04:46Z andrius 
;
_cod_original_cell_volume 2856.2(6)
_cod_original_sg_symbol_H-M P-1
_cod_database_code 4081450

loop_
_symmetry_equiv_pos_as_xyz
'x, y, z'
'-x, -y, -z'

loop_
_atom_site_label
_atom_site_type_symbol
_atom_site_fract_x
_atom_site_fract_y
_atom_site_fract_z
_atom_site_U_iso_or_equiv
_atom_site_adp_type
_atom_site_occupancy
_atom_site_symmetry_multiplicity
_atom_site_calc_flag
_atom_site_refinement_flags
Pt1 Pt 0.83288(4) 0.23179(3) 0.89514(3) 0.03924(13) Uani 1 1 d D
H1 H 0.912(7) 0.337(4) 0.9907(19) 0.047 Uiso 1 1 d D
Pt2 Pt 0.65393(4) 0.24808(3) 0.94078(3) 0.03904(13) Uani 1 1 d .
Pt3 Pt 0.88655(4) 0.37968(3) 1.09301(3) 0.04140(13) Uani 1 1 d D
Pt4 Pt 0.79416(4) 0.21158(3) 1.05653(3) 0.03988(13) Uani 1 1 d .
C1 C 0.9630(11) 0.2106(9) 0.8654(9) 0.059(3) Uani 1 1 d U
C2 C 0.5390(11) 0.2399(11) 0.9838(10) 0.072(4) Uani 1 1 d U
C3 C 0.9394(11) 0.5033(10) 1.1178(9) 0.067(4) Uani 1 1 d U
C4 C 0.6948(11) 0.0991(10) 1.0192(9) 0.064(4) Uani 1 1 d U
O1 O 1.0401(8) 0.1936(7) 0.8433(7) 0.087(3) Uani 1 1 d U
O2 O 0.4663(8) 0.2302(9) 1.0094(7) 0.115(4) Uani 1 1 d U
O3 O 0.9697(9) 0.5796(7) 1.1359(8) 0.106(4) Uani 1 1 d U
O4 O 0.6318(8) 0.0314(7) 0.9964(8) 0.106(4) Uani 1 1 d U
P1 P 0.6959(2) 0.13392(19) 0.7442(2) 0.0363(7) Uani 1 1 d .
P2 P 0.5844(2) 0.28892(19) 0.8284(2) 0.0380(7) Uani 1 1 d .
C11 C 0.7462(9) 0.0757(8) 0.6433(7) 0.043(3) Uani 1 1 d U
C12 C 0.8303(9) 0.1311(8) 0.6375(8) 0.052(3) Uani 1 1 d U
H12 H 0.8564 0.1972 0.6830 0.062 Uiso 1 1 calc R
C13 C 0.8749(10) 0.0901(8) 0.5660(8) 0.054(3) Uani 1 1 d U
H13 H 0.9308 0.1283 0.5634 0.064 Uiso 1 1 calc R
C14 C 0.8368(10) -0.0087(8) 0.4972(8) 0.052(3) Uani 1 1 d U
H14 H 0.8672 -0.0375 0.4489 0.062 Uiso 1 1 calc R
C15 C 0.7531(10) -0.0625(8) 0.5025(8) 0.054(3) Uani 1 1 d U
H15 H 0.7265 -0.1285 0.4568 0.065 Uiso 1 1 calc R
C16 C 0.7077(9) -0.0206(7) 0.5740(7) 0.045(3) Uani 1 1 d U
H16 H 0.6500 -0.0586 0.5750 0.054 Uiso 1 1 calc R
C17 C 0.5926(9) 0.0341(7) 0.7226(8) 0.044(3) Uani 1 1 d U
C18 C 0.4819(10) 0.0078(8) 0.6589(8) 0.060(3) Uani 1 1 d U
H18 H 0.4598 0.0426 0.6303 0.072 Uiso 1 1 calc R
C19 C 0.4066(11) -0.0696(9) 0.6392(10) 0.077(4) Uani 1 1 d U
H19 H 0.3325 -0.0883 0.5962 0.093 Uiso 1 1 calc R
C20 C 0.4384(13) -0.1203(10) 0.6819(11) 0.088(4) Uani 1 1 d U
H20 H 0.3862 -0.1737 0.6669 0.105 Uiso 1 1 calc R
C21 C 0.5460(12) -0.0934(9) 0.7465(10) 0.088(4) Uani 1 1 d U
H21 H 0.5668 -0.1268 0.7770 0.105 Uiso 1 1 calc R
C22 C 0.6239(11) -0.0154(8) 0.7660(9) 0.066(3) Uani 1 1 d U
H22 H 0.6980 0.0030 0.8089 0.079 Uiso 1 1 calc R
C23 C 0.6146(9) 0.2079(7) 0.7188(7) 0.040(3) Uani 1 1 d U
C24 C 0.5811(9) 0.2057(8) 0.6350(7) 0.057(3) Uani 1 1 d U
H24A H 0.5996 0.1631 0.5826 0.068 Uiso 1 1 calc R
H24B H 0.5393 0.2468 0.6288 0.068 Uiso 1 1 calc R
C25 C 0.4336(9) 0.2792(8) 0.7825(7) 0.045(3) Uani 1 1 d U
C26 C 0.3971(10) 0.3389(8) 0.7505(8) 0.062(3) Uani 1 1 d U
H26 H 0.4494 0.3835 0.7522 0.074 Uiso 1 1 calc R
C27 C 0.2833(11) 0.3317(9) 0.7164(9) 0.073(4) Uani 1 1 d U
H27 H 0.2585 0.3690 0.6917 0.088 Uiso 1 1 calc R
C28 C 0.2058(10) 0.2691(9) 0.7189(9) 0.072(4) Uani 1 1 d U
H28 H 0.1296 0.2673 0.6999 0.086 Uiso 1 1 calc R
C29 C 0.2420(10) 0.2099(8) 0.7494(8) 0.057(3) Uani 1 1 d U
H29 H 0.1896 0.1653 0.7477 0.068 Uiso 1 1 calc R
C30 C 0.3564(9) 0.2157(8) 0.7830(8) 0.051(3) Uani 1 1 d U
H30 H 0.3805 0.1768 0.8057 0.061 Uiso 1 1 calc R
C31 C 0.6540(10) 0.4109(8) 0.8738(9) 0.055(3) Uani 1 1 d U
C32 C 0.6414(11) 0.4839(9) 0.9565(9) 0.079(4) Uani 1 1 d U
H32 H 0.5997 0.4676 0.9867 0.095 Uiso 1 1 calc R
C33 C 0.6888(13) 0.5793(10) 0.9945(10) 0.090(4) Uani 1 1 d U
H33 H 0.6758 0.6270 1.0477 0.108 Uiso 1 1 calc R
C34 C 0.7534(12) 0.6028(10) 0.9550(11) 0.084(4) Uani 1 1 d U
H34 H 0.7860 0.6676 0.9817 0.101 Uiso 1 1 calc R
C35 C 0.7728(12) 0.5369(9) 0.8787(10) 0.083(4) Uani 1 1 d U
H35 H 0.8201 0.5551 0.8533 0.099 Uiso 1 1 calc R
C36 C 0.7213(11) 0.4396(9) 0.8368(10) 0.075(3) Uani 1 1 d U
H36 H 0.7334 0.3933 0.7821 0.090 Uiso 1 1 calc R
P3 P 0.9087(2) 0.4188(2) 1.2473(2) 0.0395(7) Uani 1 1 d .
P4 P 0.9539(2) 0.2257(2) 1.1699(2) 0.0396(7) Uani 1 1 d .
C41 C 0.7844(10) 0.3977(7) 1.2737(8) 0.048(3) Uani 1 1 d U
C42 C 0.6857(10) 0.4063(8) 1.2246(9) 0.059(3) Uani 1 1 d U
H42 H 0.6823 0.4170 1.1744 0.071 Uiso 1 1 calc R
C43 C 0.5905(11) 0.3996(9) 1.2480(9) 0.072(3) Uani 1 1 d U
H43 H 0.5243 0.4075 1.2157 0.086 Uiso 1 1 calc R
C44 C 0.5970(12) 0.3807(9) 1.3209(10) 0.077(4) Uani 1 1 d U
H44 H 0.5339 0.3760 1.3376 0.093 Uiso 1 1 calc R
C45 C 0.6926(12) 0.3688(9) 1.3686(9) 0.074(3) Uani 1 1 d U
H45 H 0.6933 0.3547 1.4161 0.088 Uiso 1 1 calc R
C46 C 0.7904(10) 0.3775(7) 1.3475(8) 0.055(3) Uani 1 1 d U
H46 H 0.8566 0.3703 1.3808 0.066 Uiso 1 1 calc R
C47 C 0.9840(10) 0.5417(7) 1.3451(7) 0.044(3) Uani 1 1 d U
C48 C 0.9378(9) 0.6002(7) 1.4116(7) 0.046(3) Uani 1 1 d U
H48 H 0.8659 0.5757 1.4064 0.055 Uiso 1 1 calc R
C49 C 0.9983(10) 0.6951(8) 1.4859(8) 0.058(3) Uani 1 1 d U
H49 H 0.9671 0.7335 1.5302 0.069 Uiso 1 1 calc R
C50 C 1.1038(10) 0.7315(8) 1.4933(9) 0.059(3) Uani 1 1 d U
H50 H 1.1446 0.7943 1.5440 0.071 Uiso 1 1 calc R
C51 C 1.1508(10) 0.6765(8) 1.4267(9) 0.061(3) Uani 1 1 d U
H51 H 1.2216 0.7021 1.4309 0.073 Uiso 1 1 calc R
C52 C 1.0900(10) 0.5827(8) 1.3537(8) 0.054(3) Uani 1 1 d U
H52 H 1.1210 0.5455 1.3087 0.065 Uiso 1 1 calc R
C53 C 0.9955(9) 0.3494(7) 1.2779(8) 0.046(3) Uani 1 1 d U
C54 C 1.0740(10) 0.3821(8) 1.3634(8) 0.060(3) Uani 1 1 d U
H54A H 1.0890 0.4456 1.4144 0.072 Uiso 1 1 calc R
H54B H 1.1148 0.3420 1.3733 0.072 Uiso 1 1 calc R
C55 C 1.0705(9) 0.2100(8) 1.1284(8) 0.047(3) Uani 1 1 d U
C56 C 1.0495(11) 0.1300(9) 1.0374(9) 0.067(3) Uani 1 1 d U
H56 H 0.9762 0.0901 0.9995 0.080 Uiso 1 1 calc R
C57 C 1.1348(11) 0.1069(10) 1.0003(10) 0.079(4) Uani 1 1 d U
H57 H 1.1191 0.0522 0.9388 0.095 Uiso 1 1 calc R
C58 C 1.2392(11) 0.1647(10) 1.0547(10) 0.074(3) Uani 1 1 d U
H58 H 1.2964 0.1489 1.0304 0.089 Uiso 1 1 calc R
C59 C 1.2658(11) 0.2457(10) 1.1443(10) 0.074(3) Uani 1 1 d U
H59 H 1.3394 0.2854 1.1802 0.089 Uiso 1 1 calc R
C60 C 1.1805(10) 0.2678(9) 1.1808(9) 0.065(3) Uani 1 1 d U
H60 H 1.1977 0.3231 1.2422 0.078 Uiso 1 1 calc R
C61 C 0.9519(10) 0.1498(7) 1.2223(8) 0.043(3) Uani 1 1 d U
C62 C 0.8524(10) 0.1167(8) 1.2279(8) 0.054(3) Uani 1 1 d U
H62 H 0.7876 0.1327 1.2054 0.065 Uiso 1 1 calc R
C63 C 0.8484(11) 0.0597(8) 1.2668(8) 0.062(3) Uani 1 1 d U
H63 H 0.7817 0.0388 1.2719 0.075 Uiso 1 1 calc R
C64 C 0.9429(12) 0.0343(9) 1.2976(9) 0.072(3) Uani 1 1 d U
H64 H 0.9398 -0.0057 1.3219 0.086 Uiso 1 1 calc R
C65 C 1.0445(12) 0.0683(9) 1.2928(9) 0.072(3) Uani 1 1 d U
H65 H 1.1094 0.0528 1.3157 0.086 Uiso 1 1 calc R
C66 C 1.0474(10) 0.1243(8) 1.2543(8) 0.058(3) Uani 1 1 d U
H66 H 1.1142 0.1456 1.2494 0.070 Uiso 1 1 calc R
B1 B 0.3507(16) 0.3035(16) 0.4733(16) 0.081(6) Uani 1 1 d .
B2 B 0.565(2) 0.4312(18) 0.5802(16) 0.098(7) Uani 1 1 d .
F1 F 0.2695(9) 0.3384(8) 0.5048(8) 0.145(4) Uani 1 1 d .
F2 F 0.3930(8) 0.2550(7) 0.5078(8) 0.144(4) Uani 1 1 d .
F3 F 0.3117(10) 0.2563(8) 0.3756(8) 0.171(5) Uani 1 1 d .
F4 F 0.4425(9) 0.3907(7) 0.5039(7) 0.131(3) Uani 1 1 d .
F5 F 0.5591(9) 0.4539(8) 0.6672(7) 0.154(4) Uani 1 1 d .
F6 F 0.6174(9) 0.3614(8) 0.5511(9) 0.158(4) Uani 1 1 d .
F7 F 0.6125(7) 0.5085(7) 0.5801(7) 0.130(4) Uani 1 1 d .

loop_
_atom_site_aniso_label
_atom_site_aniso_U_11
_atom_site_aniso_U_22
_atom_site_aniso_U_33
_atom_site_aniso_U_23
_atom_site_aniso_U_13
_atom_site_aniso_U_12
Pt1 0.0398(3) 0.0405(3) 0.0300(3) 0.0155(2) 0.0103(2) 0.0079(2)
Pt2 0.0393(3) 0.0457(3) 0.0322(3) 0.0216(2) 0.0120(2) 0.0113(2)
Pt3 0.0484(3) 0.0410(3) 0.0306(3) 0.0174(2) 0.0127(2) 0.0110(2)
Pt4 0.0422(3) 0.0409(3) 0.0327(3) 0.0193(2) 0.0095(2) 0.0100(2)
C1 0.054(9) 0.059(8) 0.051(8) 0.022(6) 0.019(7) 0.004(7)
C2 0.042(8) 0.117(10) 0.067(9) 0.061(8) 0.009(7) 0.022(8)
C3 0.072(9) 0.062(9) 0.066(8) 0.038(8) 0.014(7) 0.016(8)
C4 0.048(8) 0.078(10) 0.047(8) 0.033(8) 0.000(7) 0.003(7)
O1 0.059(6) 0.093(7) 0.083(7) 0.026(5) 0.029(5) 0.023(5)
O2 0.069(7) 0.187(10) 0.081(7) 0.067(7) 0.032(6) 0.008(7)
O3 0.134(9) 0.065(7) 0.112(8) 0.055(7) 0.031(7) 0.004(7)
O4 0.074(7) 0.099(8) 0.107(8) 0.051(7) 0.005(6) -0.025(6)
P1 0.0387(18) 0.0352(17) 0.0308(16) 0.0151(14) 0.0116(14) 0.0107(14)
P2 0.0431(18) 0.0352(17) 0.0308(16) 0.0143(14) 0.0125(14) 0.0144(14)
C11 0.052(6) 0.047(5) 0.028(5) 0.016(4) 0.018(4) 0.022(5)
C12 0.063(6) 0.045(6) 0.042(5) 0.017(5) 0.023(5) 0.019(5)
C13 0.070(6) 0.052(6) 0.046(6) 0.028(5) 0.029(5) 0.012(5)
C14 0.068(6) 0.053(6) 0.036(5) 0.017(4) 0.031(5) 0.027(5)
C15 0.064(6) 0.042(6) 0.038(5) 0.008(5) 0.020(5) 0.013(5)
C16 0.052(6) 0.038(5) 0.039(5) 0.018(4) 0.014(5) 0.015(5)
C17 0.052(6) 0.042(5) 0.053(6) 0.031(5) 0.032(5) 0.007(5)
C18 0.058(6) 0.054(6) 0.060(6) 0.025(5) 0.024(5) 0.003(5)
C19 0.068(7) 0.064(7) 0.078(7) 0.028(6) 0.025(6) 0.000(6)
C20 0.087(7) 0.066(7) 0.090(7) 0.039(6) 0.022(6) -0.008(6)
C21 0.097(8) 0.067(6) 0.091(7) 0.050(6) 0.016(6) 0.001(6)
C22 0.074(7) 0.053(6) 0.065(6) 0.033(5) 0.020(6) 0.011(5)
C23 0.054(7) 0.037(6) 0.023(6) 0.015(5) 0.009(5) 0.004(5)
C24 0.080(8) 0.054(7) 0.029(6) 0.017(6) 0.017(6) 0.031(6)
C25 0.042(6) 0.058(6) 0.038(5) 0.030(5) 0.011(5) 0.019(5)
C26 0.047(6) 0.067(6) 0.059(6) 0.031(5) 0.010(5) 0.011(5)
C27 0.055(6) 0.071(7) 0.067(6) 0.027(5) 0.002(6) 0.024(6)
C28 0.040(6) 0.077(7) 0.060(6) 0.010(6) 0.014(5) 0.020(5)
C29 0.047(6) 0.061(6) 0.047(6) 0.019(5) 0.015(5) 0.011(5)
C30 0.046(6) 0.061(6) 0.040(5) 0.025(5) 0.013(5) 0.017(5)
C31 0.079(7) 0.042(6) 0.052(6) 0.027(5) 0.030(5) 0.019(5)
C32 0.103(7) 0.052(6) 0.063(7) 0.019(5) 0.030(6) 0.013(6)
C33 0.113(8) 0.048(6) 0.071(7) 0.014(6) 0.023(6) 0.013(6)
C34 0.098(8) 0.043(6) 0.085(8) 0.021(6) 0.028(6) 0.009(6)
C35 0.096(7) 0.051(6) 0.092(7) 0.035(6) 0.035(6) 0.005(6)
C36 0.094(7) 0.042(6) 0.077(7) 0.024(5) 0.032(6) 0.008(6)
P3 0.051(2) 0.0359(17) 0.0309(17) 0.0176(14) 0.0136(15) 0.0138(15)
P4 0.0445(19) 0.0394(18) 0.0323(17) 0.0184(15) 0.0124(15) 0.0105(15)
C41 0.059(6) 0.039(5) 0.054(6) 0.027(5) 0.027(5) 0.021(5)
C42 0.054(6) 0.064(6) 0.055(6) 0.027(5) 0.023(5) 0.022(5)
C43 0.054(6) 0.080(6) 0.062(6) 0.022(5) 0.024(6) 0.021(6)
C44 0.076(7) 0.079(6) 0.061(7) 0.026(6) 0.031(6) 0.007(6)
C45 0.082(7) 0.072(6) 0.062(6) 0.034(5) 0.030(6) 0.002(6)
C46 0.066(6) 0.051(5) 0.057(6) 0.031(5) 0.030(5) 0.015(5)
C47 0.061(6) 0.042(5) 0.026(5) 0.019(4) 0.011(5) 0.010(5)
C48 0.055(6) 0.045(5) 0.039(5) 0.022(4) 0.022(5) 0.014(5)
C49 0.071(6) 0.047(6) 0.048(6) 0.020(5) 0.022(5) 0.009(5)
C50 0.070(6) 0.046(6) 0.049(6) 0.020(5) 0.018(5) 0.007(5)
C51 0.059(6) 0.053(6) 0.060(6) 0.025(5) 0.021(5) 0.003(5)
C52 0.058(6) 0.050(6) 0.045(5) 0.020(5) 0.022(5) 0.007(5)
C53 0.058(8) 0.047(7) 0.031(6) 0.020(6) 0.016(6) 0.011(6)
C54 0.084(9) 0.043(7) 0.039(7) 0.017(6) 0.010(7) 0.020(7)
C55 0.052(6) 0.051(6) 0.055(6) 0.040(5) 0.018(5) 0.010(5)
C56 0.064(6) 0.065(6) 0.067(6) 0.033(5) 0.025(6) 0.010(6)
C57 0.071(7) 0.079(7) 0.076(7) 0.030(6) 0.036(6) 0.016(6)
C58 0.061(6) 0.085(7) 0.083(7) 0.041(6) 0.041(6) 0.023(6)
C59 0.054(6) 0.088(7) 0.076(7) 0.041(6) 0.028(6) 0.010(6)
C60 0.053(6) 0.071(6) 0.066(6) 0.033(5) 0.024(5) 0.011(5)
C61 0.061(6) 0.042(5) 0.043(5) 0.029(4) 0.026(5) 0.022(5)
C62 0.074(6) 0.046(6) 0.054(6) 0.031(5) 0.030(5) 0.021(5)
C63 0.090(7) 0.056(6) 0.055(6) 0.034(5) 0.038(6) 0.021(5)
C64 0.102(8) 0.058(6) 0.063(6) 0.041(5) 0.022(6) 0.026(6)
C65 0.087(7) 0.062(6) 0.064(6) 0.038(5) 0.013(6) 0.030(6)
C66 0.069(6) 0.055(6) 0.061(6) 0.040(5) 0.018(5) 0.021(5)
B1 0.051(12) 0.104(16) 0.087(16) 0.064(14) 0.001(11) 0.006(12)
B2 0.13(2) 0.14(2) 0.089(16) 0.092(17) 0.062(16) 0.074(18)
F1 0.125(9) 0.182(11) 0.203(12) 0.134(10) 0.091(9) 0.075(8)
F2 0.102(7) 0.147(9) 0.212(11) 0.141(9) 0.008(7) 0.032(6)
F3 0.180(11) 0.158(10) 0.092(8) 0.050(7) -0.015(8) -0.004(8)
F4 0.111(8) 0.126(8) 0.127(8) 0.064(7) 0.019(7) 0.013(7)
F5 0.184(11) 0.193(11) 0.099(8) 0.087(8) 0.047(8) 0.066(9)
F6 0.140(9) 0.173(10) 0.238(13) 0.140(10) 0.099(9) 0.098(9)
F7 0.109(8) 0.132(8) 0.156(9) 0.107(8) 0.012(7) -0.008(6)

loop_
_atom_type_symbol
_atom_type_description
_atom_type_scat_dispersion_real
_atom_type_scat_dispersion_imag
_atom_type_scat_source
C C 0.0033 0.0016 'International Tables Vol C Tables 4.2.6.8 and 6.1.1.4'
H H 0.0000 0.0000 'International Tables Vol C Tables 4.2.6.8 and 6.1.1.4'
B B 0.0013 0.0007 'International Tables Vol C Tables 4.2.6.8 and 6.1.1.4'
O O 0.0106 0.0060 'International Tables Vol C Tables 4.2.6.8 and 6.1.1.4'
F F 0.0171 0.0103 'International Tables Vol C Tables 4.2.6.8 and 6.1.1.4'
P P 0.1023 0.0942 'International Tables Vol C Tables 4.2.6.8 and 6.1.1.4'
Pt Pt -1.7033 8.3905 'International Tables Vol C Tables 4.2.6.8 and 6.1.1.4'

loop_
_geom_angle_atom_site_label_1
_geom_angle_atom_site_label_2
_geom_angle_atom_site_label_3
_geom_angle
C1 Pt1 P1 100.8(4)
C1 Pt1 Pt2 174.3(4)
P1 Pt1 Pt2 79.80(7)
C1 Pt1 Pt3 112.0(4)
P1 Pt1 Pt3 146.60(7)
Pt2 Pt1 Pt3 68.212(17)
C1 Pt1 Pt4 120.9(4)
P1 Pt1 Pt4 114.90(7)
Pt2 Pt1 Pt4 54.343(15)
Pt3 Pt1 Pt4 52.642(15)
C1 Pt1 H1 88(3)
P1 Pt1 H1 153(3)
Pt2 Pt1 H1 94(3)
Pt3 Pt1 H1 31(2)
Pt4 Pt1 H1 81(2)
C2 Pt2 P2 103.8(4)
C2 Pt2 Pt1 165.6(4)
P2 Pt2 Pt1 89.57(7)
C2 Pt2 Pt4 95.5(4)
P2 Pt2 Pt4 160.55(8)
Pt1 Pt2 Pt4 71.441(19)
C2 Pt2 Pt3 118.3(4)
P2 Pt2 Pt3 112.66(7)
Pt1 Pt2 Pt3 59.405(18)
Pt4 Pt2 Pt3 54.249(16)
C3 Pt3 P3 99.7(4)
C3 Pt3 Pt4 174.5(4)
P3 Pt3 Pt4 80.25(7)
C3 Pt3 Pt1 112.8(4)
P3 Pt3 Pt1 147.28(7)
Pt4 Pt3 Pt1 67.878(17)
C3 Pt3 Pt2 121.5(4)
P3 Pt3 Pt2 113.66(8)
Pt4 Pt3 Pt2 54.163(15)
Pt1 Pt3 Pt2 52.383(15)
C3 Pt3 H1 87(3)
P3 Pt3 H1 159(3)
Pt4 Pt3 H1 95(2)
Pt1 Pt3 H1 31(2)
Pt2 Pt3 H1 79(3)
C4 Pt4 P4 104.1(4)
C4 Pt4 Pt2 95.0(4)
P4 Pt4 Pt2 160.89(8)
C4 Pt4 Pt3 165.4(4)
P4 Pt4 Pt3 89.41(7)
Pt2 Pt4 Pt3 71.588(18)
C4 Pt4 Pt1 117.7(4)
P4 Pt4 Pt1 114.51(8)
Pt2 Pt4 Pt1 54.215(17)
Pt3 Pt4 Pt1 59.480(15)
O1 C1 Pt1 176.9(12)
O2 C2 Pt2 176.7(14)
O3 C3 Pt3 177.1(13)
O4 C4 Pt4 178.2(13)
C23 P1 C11 105.8(5)
C23 P1 C17 105.5(5)
C11 P1 C17 102.9(5)
C23 P1 Pt1 107.2(3)
C11 P1 Pt1 115.3(4)
C17 P1 Pt1 119.1(4)
C31 P2 C25 104.7(5)
C31 P2 C23 108.5(5)
C25 P2 C23 105.3(5)
C31 P2 Pt2 111.2(4)
C25 P2 Pt2 120.1(4)
C23 P2 Pt2 106.5(3)
C16 C11 C12 118.0(10)
C16 C11 P1 123.0(9)
C12 C11 P1 119.0(8)
C13 C12 C11 121.3(11)
C13 C12 H12 119.3
C11 C12 H12 119.3
C12 C13 C14 120.1(11)
C12 C13 H13 119.9
C14 C13 H13 119.9
C15 C14 C13 118.3(10)
C15 C14 H14 120.9
C13 C14 H14 120.9
C14 C15 C16 121.4(11)
C14 C15 H15 119.3
C16 C15 H15 119.3
C11 C16 C15 120.9(11)
C11 C16 H16 119.5
C15 C16 H16 119.5
C22 C17 C18 120.5(11)
C22 C17 P1 120.5(10)
C18 C17 P1 119.0(9)
C19 C18 C17 118.8(12)
C19 C18 H18 120.6
C17 C18 H18 120.6
C18 C19 C20 120.8(14)
C18 C19 H19 119.6
C20 C19 H19 119.6
C21 C20 C19 120.7(14)
C21 C20 H20 119.7
C19 C20 H20 119.7
C20 C21 C22 119.1(14)
C20 C21 H21 120.5
C22 C21 H21 120.5
C17 C22 C21 120.2(13)
C17 C22 H22 119.9
C21 C22 H22 119.9
C24 C23 P1 126.3(9)
C24 C23 P2 124.5(9)
P1 C23 P2 109.2(5)
C23 C24 H24A 120.0
C23 C24 H24B 120.0
H24A C24 H24B 120.0
C30 C25 C26 119.8(11)
C30 C25 P2 120.1(9)
C26 C25 P2 120.1(9)
C27 C26 C25 119.9(12)
C27 C26 H26 120.0
C25 C26 H26 120.0
C26 C27 C28 120.2(13)
C26 C27 H27 119.9
C28 C27 H27 119.9
C29 C28 C27 119.5(12)
C29 C28 H28 120.2
C27 C28 H28 120.2
C28 C29 C30 120.7(12)
C28 C29 H29 119.6
C30 C29 H29 119.6
C25 C30 C29 119.7(11)
C25 C30 H30 120.1
C29 C30 H30 120.1
C36 C31 C32 116.0(12)
C36 C31 P2 126.3(10)
C32 C31 P2 117.7(10)
C33 C32 C31 121.7(14)
C33 C32 H32 119.1
C31 C32 H32 119.1
C34 C33 C32 119.4(15)
C34 C33 H33 120.3
C32 C33 H33 120.3
C33 C34 C35 122.0(15)
C33 C34 H34 119.0
C35 C34 H34 119.0
C34 C35 C36 119.1(14)
C34 C35 H35 120.4
C36 C35 H35 120.4
C31 C36 C35 121.6(13)
C31 C36 H36 119.2
C35 C36 H36 119.2
C47 P3 C41 103.0(5)
C47 P3 C53 103.3(5)
C41 P3 C53 105.0(5)
C47 P3 Pt3 116.7(4)
C41 P3 Pt3 118.6(4)
C53 P3 Pt3 108.7(3)
C55 P4 C53 107.4(5)
C55 P4 C61 104.2(5)
C53 P4 C61 103.6(5)
C55 P4 Pt4 113.2(4)
C53 P4 Pt4 106.7(4)
C61 P4 Pt4 120.7(4)
C42 C41 C46 120.4(11)
C42 C41 P3 118.9(9)
C46 C41 P3 120.6(9)
C41 C42 C43 121.5(12)
C41 C42 H42 119.2
C43 C42 H42 119.2
C44 C43 C42 117.9(13)
C44 C43 H43 121.0
C42 C43 H43 121.0
C45 C44 C43 121.8(14)
C45 C44 H44 119.1
C43 C44 H44 119.1
C44 C45 C46 121.1(13)
C44 C45 H45 119.4
C46 C45 H45 119.4
C45 C46 C41 117.2(12)
C45 C46 H46 121.4
C41 C46 H46 121.4
C52 C47 C48 117.5(10)
C52 C47 P3 120.1(9)
C48 C47 P3 122.3(9)
C47 C48 C49 120.6(11)
C47 C48 H48 119.7
C49 C48 H48 119.7
C50 C49 C48 119.8(12)
C50 C49 H49 120.1
C48 C49 H49 120.1
C49 C50 C51 121.1(12)
C49 C50 H50 119.5
C51 C50 H50 119.5
C52 C51 C50 118.4(12)
C52 C51 H51 120.8
C50 C51 H51 120.8
C51 C52 C47 122.5(11)
C51 C52 H52 118.8
C47 C52 H52 118.8
C54 C53 P3 125.2(9)
C54 C53 P4 125.6(9)
P3 C53 P4 109.3(6)
C53 C54 H54A 120.0
C53 C54 H54B 120.0
H54A C54 H54B 120.0
C56 C55 C60 116.6(12)
C56 C55 P4 116.8(9)
C60 C55 P4 126.5(10)
C55 C56 C57 122.0(13)
C55 C56 H56 119.0
C57 C56 H56 119.0
C58 C57 C56 118.5(14)
C58 C57 H57 120.7
C56 C57 H57 120.7
C57 C58 C59 122.8(13)
C57 C58 H58 118.6
C59 C58 H58 118.6
C58 C59 C60 118.3(13)
C58 C59 H59 120.9
C60 C59 H59 120.9
C55 C60 C59 121.8(13)
C55 C60 H60 119.1
C59 C60 H60 119.1
C62 C61 C66 119.5(10)
C62 C61 P4 119.1(9)
C66 C61 P4 121.3(9)
C61 C62 C63 120.3(12)
C61 C62 H62 119.8
C63 C62 H62 119.8
C64 C63 C62 119.8(13)
C64 C63 H63 120.1
C62 C63 H63 120.1
C63 C64 C65 120.1(12)
C63 C64 H64 120.0
C65 C64 H64 120.0
C66 C65 C64 119.6(13)
C66 C65 H65 120.2
C64 C65 H65 120.2
C65 C66 C61 120.6(12)
C65 C66 H66 119.7
C61 C66 H66 119.7
F2 B1 F3 114(2)
F2 B1 F1 114.1(18)
F3 B1 F1 108.9(15)
F2 B1 F4 110.1(14)
F3 B1 F4 102.9(15)
F1 B1 F4 106.3(16)
F5 B2 F6 109.3(15)
F5 B2 F7 114(2)
F6 B2 F7 112.3(18)
F5 B2 F4 108.1(17)
F6 B2 F4 107.8(18)
F7 B2 F4 105.6(13)
B1 F4 B2 128.3(13)

loop_
_geom_bond_atom_site_label_1
_geom_bond_atom_site_label_2
_geom_bond_distance
Pt1 C1 1.878(13)
Pt1 P1 2.265(3)
Pt1 Pt2 2.5992(7)
Pt1 Pt3 2.8246(6)
Pt1 Pt4 3.0375(6)
Pt1 H1 1.64(4)
Pt2 C2 1.824(14)
Pt2 P2 2.284(3)
Pt2 Pt4 2.6034(6)
Pt2 Pt3 3.0470(7)
Pt3 C3 1.884(14)
Pt3 P3 2.261(3)
Pt3 Pt4 2.6062(6)
Pt3 H1 1.64(4)
Pt4 C4 1.852(14)
Pt4 P4 2.278(3)
C1 O1 1.157(12)
C2 O2 1.152(13)
C3 O3 1.140(13)
C4 O4 1.135(13)
P1 C23 1.806(10)
P1 C11 1.823(10)
P1 C17 1.826(10)
P2 C31 1.795(11)
P2 C25 1.828(11)
P2 C23 1.846(10)
C11 C16 1.364(13)
C11 C12 1.397(14)
C12 C13 1.369(13)
C12 H12 0.9300
C13 C14 1.392(14)
C13 H13 0.9300
C14 C15 1.372(14)
C14 H14 0.9300
C15 C16 1.379(13)
C15 H15 0.9300
C16 H16 0.9300
C17 C22 1.354(14)
C17 C18 1.391(14)
C18 C19 1.360(15)
C18 H18 0.9300
C19 C20 1.365(17)
C19 H19 0.9300
C20 C21 1.363(17)
C20 H20 0.9300
C21 C22 1.386(15)
C21 H21 0.9300
C22 H22 0.9300
C23 C24 1.332(13)
C24 H24A 0.9300
C24 H24B 0.9300
C25 C30 1.372(14)
C25 C26 1.393(14)
C26 C27 1.379(14)
C26 H26 0.9300
C27 C28 1.384(16)
C27 H27 0.9300
C28 C29 1.369(15)
C28 H28 0.9300
C29 C30 1.390(14)
C29 H29 0.9300
C30 H30 0.9300
C31 C36 1.359(15)
C31 C32 1.389(15)
C32 C33 1.372(16)
C32 H32 0.9300
C33 C34 1.324(17)
C33 H33 0.9300
C34 C35 1.324(16)
C34 H34 0.9300
C35 C36 1.397(15)
C35 H35 0.9300
C36 H36 0.9300
P3 C47 1.805(11)
P3 C41 1.807(12)
P3 C53 1.820(11)
P4 C55 1.798(12)
P4 C53 1.843(11)
P4 C61 1.847(10)
C41 C42 1.368(14)
C41 C46 1.413(14)
C42 C43 1.386(15)
C42 H42 0.9300
C43 C44 1.383(16)
C43 H43 0.9300
C44 C45 1.355(16)
C44 H44 0.9300
C45 C46 1.401(15)
C45 H45 0.9300
C46 H46 0.9300
C47 C52 1.390(14)
C47 C48 1.394(13)
C48 C49 1.395(14)
C48 H48 0.9300
C49 C50 1.368(15)
C49 H49 0.9300
C50 C51 1.384(14)
C50 H50 0.9300
C51 C52 1.380(14)
C51 H51 0.9300
C52 H52 0.9300
C53 C54 1.306(13)
C54 H54A 0.9300
C54 H54B 0.9300
C55 C56 1.375(15)
C55 C60 1.381(14)
C56 C57 1.392(15)
C56 H56 0.9300
C57 C58 1.328(16)
C57 H57 0.9300
C58 C59 1.355(16)
C58 H58 0.9300
C59 C60 1.385(15)
C59 H59 0.9300
C60 H60 0.9300
C61 C62 1.380(14)
C61 C66 1.385(14)
C62 C63 1.383(14)
C62 H62 0.9300
C63 C64 1.368(15)
C63 H63 0.9300
C64 C65 1.402(16)
C64 H64 0.9300
C65 C66 1.363(14)
C65 H65 0.9300
C66 H66 0.9300
B1 F2 1.277(18)
B1 F3 1.33(2)
B1 F1 1.34(2)
B1 F4 1.529(19)
B2 F5 1.341(19)
B2 F6 1.34(2)
B2 F7 1.36(2)
B2 F4 1.55(2)

loop_
_geom_torsion_atom_site_label_1
_geom_torsion_atom_site_label_2
_geom_torsion_atom_site_label_3
_geom_torsion_atom_site_label_4
_geom_torsion
C1 Pt1 Pt2 C2 8(4)
P1 Pt1 Pt2 C2 105.0(18)
Pt3 Pt1 Pt2 C2 -84.8(17)
Pt4 Pt1 Pt2 C2 -26.0(17)
C1 Pt1 Pt2 P2 -150(4)
P1 Pt1 Pt2 P2 -53.32(10)
Pt3 Pt1 Pt2 P2 116.88(7)
Pt4 Pt1 Pt2 P2 175.71(7)
C1 Pt1 Pt2 Pt4 34(4)
P1 Pt1 Pt2 Pt4 130.96(7)
Pt3 Pt1 Pt2 Pt4 -58.837(17)
C1 Pt1 Pt2 Pt3 93(4)
P1 Pt1 Pt2 Pt3 -170.20(7)
Pt4 Pt1 Pt2 Pt3 58.837(17)
C1 Pt1 Pt3 C3 73.1(6)
P1 Pt1 Pt3 C3 -95.3(5)
Pt2 Pt1 Pt3 C3 -113.0(4)
Pt4 Pt1 Pt3 C3 -174.0(4)
C1 Pt1 Pt3 P3 -99.0(4)
P1 Pt1 Pt3 P3 92.52(19)
Pt2 Pt1 Pt3 P3 74.81(15)
Pt4 Pt1 Pt3 P3 13.79(14)
C1 Pt1 Pt3 Pt4 -112.8(4)
P1 Pt1 Pt3 Pt4 78.73(13)
Pt2 Pt1 Pt3 Pt4 61.011(17)
C1 Pt1 Pt3 Pt2 -173.8(4)
P1 Pt1 Pt3 Pt2 17.71(13)
Pt4 Pt1 Pt3 Pt2 -61.011(17)
C2 Pt2 Pt3 C3 -100.5(7)
P2 Pt2 Pt3 C3 20.7(5)
Pt1 Pt2 Pt3 C3 95.8(5)
Pt4 Pt2 Pt3 C3 -175.9(5)
C2 Pt2 Pt3 P3 18.4(5)
P2 Pt2 Pt3 P3 139.57(11)
Pt1 Pt2 Pt3 P3 -145.29(8)
Pt4 Pt2 Pt3 P3 -57.00(8)
C2 Pt2 Pt3 Pt4 75.4(5)
P2 Pt2 Pt3 Pt4 -163.43(8)
Pt1 Pt2 Pt3 Pt4 -88.28(2)
C2 Pt2 Pt3 Pt1 163.7(5)
P2 Pt2 Pt3 Pt1 -75.15(8)
Pt4 Pt2 Pt3 Pt1 88.28(2)
C2 Pt2 Pt4 C4 52.9(6)
P2 Pt2 Pt4 C4 -133.7(5)
Pt1 Pt2 Pt4 C4 -120.8(4)
Pt3 Pt2 Pt4 C4 174.1(4)
C2 Pt2 Pt4 P4 -127.5(5)
P2 Pt2 Pt4 P4 45.8(3)
Pt1 Pt2 Pt4 P4 58.8(2)
Pt3 Pt2 Pt4 P4 -6.4(2)
C2 Pt2 Pt4 Pt3 -121.1(5)
P2 Pt2 Pt4 Pt3 52.2(2)
Pt1 Pt2 Pt4 Pt3 65.176(18)
C2 Pt2 Pt4 Pt1 173.7(5)
P2 Pt2 Pt4 Pt1 -13.0(2)
Pt3 Pt2 Pt4 Pt1 -65.176(18)
C3 Pt3 Pt4 C4 15(4)
P3 Pt3 Pt4 C4 104.6(16)
Pt1 Pt3 Pt4 C4 -82.9(16)
Pt2 Pt3 Pt4 C4 -24.2(16)
C3 Pt3 Pt4 P4 -143(4)
P3 Pt3 Pt4 P4 -53.30(10)
Pt1 Pt3 Pt4 P4 119.19(7)
Pt2 Pt3 Pt4 P4 177.91(7)
C3 Pt3 Pt4 Pt2 39(4)
P3 Pt3 Pt4 Pt2 128.79(8)
Pt1 Pt3 Pt4 Pt2 -58.724(17)
C3 Pt3 Pt4 Pt1 98(4)
P3 Pt3 Pt4 Pt1 -172.49(8)
Pt2 Pt3 Pt4 Pt1 58.724(17)
C1 Pt1 Pt4 C4 -101.1(6)
P1 Pt1 Pt4 C4 20.1(5)
Pt2 Pt1 Pt4 C4 75.1(4)
Pt3 Pt1 Pt4 C4 163.6(4)
C1 Pt1 Pt4 P4 21.7(4)
P1 Pt1 Pt4 P4 142.90(11)
Pt2 Pt1 Pt4 P4 -162.08(8)
Pt3 Pt1 Pt4 P4 -73.63(8)
C1 Pt1 Pt4 Pt2 -176.2(4)
P1 Pt1 Pt4 Pt2 -55.02(8)
Pt3 Pt1 Pt4 Pt2 88.45(2)
C1 Pt1 Pt4 Pt3 95.3(4)
P1 Pt1 Pt4 Pt3 -143.47(8)
Pt2 Pt1 Pt4 Pt3 -88.45(2)
P1 Pt1 C1 O1 -24(24)
Pt2 Pt1 C1 O1 72(25)
Pt3 Pt1 C1 O1 163(23)
Pt4 Pt1 C1 O1 104(23)
P2 Pt2 C2 O2 121(21)
Pt1 Pt2 C2 O2 -36(22)
Pt4 Pt2 C2 O2 -61(21)
Pt3 Pt2 C2 O2 -113(21)
P3 Pt3 C3 O3 -31(27)
Pt4 Pt3 C3 O3 57(29)
Pt1 Pt3 C3 O3 153(27)
Pt2 Pt3 C3 O3 94(27)
P4 Pt4 C4 O4 135(37)
Pt2 Pt4 C4 O4 -45(37)
Pt3 Pt4 C4 O4 -22(39)
Pt1 Pt4 C4 O4 -97(37)
C1 Pt1 P1 C23 -122.5(5)
Pt2 Pt1 P1 C23 63.3(4)
Pt3 Pt1 P1 C23 46.6(4)
Pt4 Pt1 P1 C23 105.8(4)
C1 Pt1 P1 C11 -5.0(6)
Pt2 Pt1 P1 C11 -179.2(4)
Pt3 Pt1 P1 C11 164.1(4)
Pt4 Pt1 P1 C11 -136.7(4)
C1 Pt1 P1 C17 118.0(6)
Pt2 Pt1 P1 C17 -56.2(4)
Pt3 Pt1 P1 C17 -72.9(4)
Pt4 Pt1 P1 C17 -13.6(4)
C2 Pt2 P2 C31 109.2(6)
Pt1 Pt2 P2 C31 -76.3(4)
Pt4 Pt2 P2 C31 -64.0(5)
Pt3 Pt2 P2 C31 -19.9(4)
C2 Pt2 P2 C25 -13.5(6)
Pt1 Pt2 P2 C25 161.1(4)
Pt4 Pt2 P2 C25 173.3(4)
Pt3 Pt2 P2 C25 -142.6(4)
C2 Pt2 P2 C23 -132.7(6)
Pt1 Pt2 P2 C23 41.8(4)
Pt4 Pt2 P2 C23 54.1(4)
Pt3 Pt2 P2 C23 98.1(3)
C23 P1 C11 C16 -110.6(9)
C17 P1 C11 C16 -0.2(11)
Pt1 P1 C11 C16 131.1(8)
C23 P1 C11 C12 71.2(9)
C17 P1 C11 C12 -178.4(9)
Pt1 P1 C11 C12 -47.1(9)
C16 C11 C12 C13 -1.6(16)
P1 C11 C12 C13 176.8(9)
C11 C12 C13 C14 0.0(17)
C12 C13 C14 C15 0.9(17)
C13 C14 C15 C16 -0.3(17)
C12 C11 C16 C15 2.2(16)
P1 C11 C16 C15 -176.1(8)
C14 C15 C16 C11 -1.3(17)
C23 P1 C17 C22 -156.8(9)
C11 P1 C17 C22 92.5(10)
Pt1 P1 C17 C22 -36.5(11)
C23 P1 C17 C18 24.9(10)
C11 P1 C17 C18 -85.7(10)
Pt1 P1 C17 C18 145.3(8)
C22 C17 C18 C19 -1.5(18)
P1 C17 C18 C19 176.7(9)
C17 C18 C19 C20 1(2)
C18 C19 C20 C21 1(2)
C19 C20 C21 C22 -2(2)
C18 C17 C22 C21 0.6(19)
P1 C17 C22 C21 -177.6(10)
C20 C21 C22 C17 1(2)
C11 P1 C23 C24 11.4(12)
C17 P1 C23 C24 -97.2(11)
Pt1 P1 C23 C24 134.9(10)
C11 P1 C23 P2 -168.4(5)
C17 P1 C23 P2 83.0(6)
Pt1 P1 C23 P2 -44.9(5)
C31 P2 C23 C24 -64.2(11)
C25 P2 C23 C24 47.5(11)
Pt2 P2 C23 C24 175.9(9)
C31 P2 C23 P1 115.6(6)
C25 P2 C23 P1 -132.7(6)
Pt2 P2 C23 P1 -4.3(6)
C31 P2 C25 C30 -151.0(9)
C23 P2 C25 C30 94.7(9)
Pt2 P2 C25 C30 -25.2(11)
C31 P2 C25 C26 26.4(10)
C23 P2 C25 C26 -87.9(10)
Pt2 P2 C25 C26 152.2(8)
C30 C25 C26 C27 -2.2(18)
P2 C25 C26 C27 -179.6(9)
C25 C26 C27 C28 3.5(19)
C26 C27 C28 C29 -4.2(19)
C27 C28 C29 C30 3.5(18)
C26 C25 C30 C29 1.5(16)
P2 C25 C30 C29 178.9(8)
C28 C29 C30 C25 -2.2(17)
C25 P2 C31 C36 -114.3(12)
C23 P2 C31 C36 -2.3(13)
Pt2 P2 C31 C36 114.5(11)
C25 P2 C31 C32 67.6(11)
C23 P2 C31 C32 179.6(10)
Pt2 P2 C31 C32 -63.5(11)
C36 C31 C32 C33 4(2)
P2 C31 C32 C33 -178.1(11)
C31 C32 C33 C34 -4(2)
C32 C33 C34 C35 1(2)
C33 C34 C35 C36 2(2)
C32 C31 C36 C35 -1(2)
P2 C31 C36 C35 -179.1(10)
C34 C35 C36 C31 -2(2)
C3 Pt3 P3 C47 -8.8(6)
Pt4 Pt3 P3 C47 176.8(4)
Pt1 Pt3 P3 C47 163.9(4)
Pt2 Pt3 P3 C47 -139.5(4)
C3 Pt3 P3 C41 115.3(6)
Pt4 Pt3 P3 C41 -59.0(4)
Pt1 Pt3 P3 C41 -72.0(4)
Pt2 Pt3 P3 C41 -15.4(4)
C3 Pt3 P3 C53 -125.0(6)
Pt4 Pt3 P3 C53 60.7(4)
Pt1 Pt3 P3 C53 47.7(4)
Pt2 Pt3 P3 C53 104.3(4)
C4 Pt4 P4 C55 112.0(6)
Pt2 Pt4 P4 C55 -67.6(5)
Pt3 Pt4 P4 C55 -73.6(4)
Pt1 Pt4 P4 C55 -17.9(4)
C4 Pt4 P4 C53 -130.1(6)
Pt2 Pt4 P4 C53 50.4(5)
Pt3 Pt4 P4 C53 44.3(4)
Pt1 Pt4 P4 C53 100.1(4)
C4 Pt4 P4 C61 -12.5(6)
Pt2 Pt4 P4 C61 168.0(4)
Pt3 Pt4 P4 C61 161.9(4)
Pt1 Pt4 P4 C61 -142.3(4)
C47 P3 C41 C42 97.9(10)
C53 P3 C41 C42 -154.3(9)
Pt3 P3 C41 C42 -32.7(10)
C47 P3 C41 C46 -78.8(9)
C53 P3 C41 C46 29.1(10)
Pt3 P3 C41 C46 150.6(8)
C46 C41 C42 C43 2.6(18)
P3 C41 C42 C43 -174.1(9)
C41 C42 C43 C44 -2.0(19)
C42 C43 C44 C45 0(2)
C43 C44 C45 C46 2(2)
C44 C45 C46 C41 -0.9(18)
C42 C41 C46 C45 -1.1(17)
P3 C41 C46 C45 175.5(8)
C41 P3 C47 C52 175.6(9)
C53 P3 C47 C52 66.5(10)
Pt3 P3 C47 C52 -52.6(10)
C41 P3 C47 C48 -7.1(10)
C53 P3 C47 C48 -116.2(9)
Pt3 P3 C47 C48 124.7(8)
C52 C47 C48 C49 -2.2(16)
P3 C47 C48 C49 -179.6(8)
C47 C48 C49 C50 0.4(17)
C48 C49 C50 C51 1.6(18)
C49 C50 C51 C52 -1.8(18)
C50 C51 C52 C47 -0.2(18)
C48 C47 C52 C51 2.2(17)
P3 C47 C52 C51 179.6(9)
C47 P3 C53 C54 15.9(12)
C41 P3 C53 C54 -91.6(11)
Pt3 P3 C53 C54 140.5(10)
C47 P3 C53 P4 -164.7(6)
C41 P3 C53 P4 87.7(6)
Pt3 P3 C53 P4 -40.2(6)
C55 P4 C53 C54 -67.9(12)
C61 P4 C53 C54 42.1(12)
Pt4 P4 C53 C54 170.4(10)
C55 P4 C53 P3 112.8(6)
C61 P4 C53 P3 -137.3(6)
Pt4 P4 C53 P3 -8.9(6)
C53 P4 C55 C56 -167.3(9)
C61 P4 C55 C56 83.1(10)
Pt4 P4 C55 C56 -49.8(10)
C53 P4 C55 C60 16.0(12)
C61 P4 C55 C60 -93.5(11)
Pt4 P4 C55 C60 133.6(9)
C60 C55 C56 C57 1.2(18)
P4 C55 C56 C57 -175.7(10)
C55 C56 C57 C58 0(2)
C56 C57 C58 C59 -1(2)
C57 C58 C59 C60 1(2)
C56 C55 C60 C59 -0.9(18)
P4 C55 C60 C59 175.7(10)
C58 C59 C60 C55 0(2)
C55 P4 C61 C62 -156.4(9)
C53 P4 C61 C62 91.4(9)
Pt4 P4 C61 C62 -27.8(10)
C55 P4 C61 C66 22.5(11)
C53 P4 C61 C66 -89.8(10)
Pt4 P4 C61 C66 151.0(8)
C66 C61 C62 C63 1.1(17)
P4 C61 C62 C63 -180.0(8)
C61 C62 C63 C64 -1.6(18)
C62 C63 C64 C65 2.0(19)
C63 C64 C65 C66 -2.1(19)
C64 C65 C66 C61 1.7(19)
C62 C61 C66 C65 -1.2(18)
P4 C61 C66 C65 180.0(9)
F2 B1 F4 B2 -11(3)
F3 B1 F4 B2 -132.6(16)
F1 B1 F4 B2 113.0(17)
F5 B2 F4 B1 -59(2)
F6 B2 F4 B1 59(2)
F7 B2 F4 B1 179.5(15)
